data_4034795
loop_
_publ_author_name
'Liu, Zhuqing'
'Huang, Fei'
'Wu, Ping'
'Wang, Quannan'
'Yu, Zhengkun'

_publ_section_title
;
 Amide Bond Formation Assisted by Vicinal Alkylthio Migration in
 Enaminones: Metal- and CO-Free Synthesis of \a,\b-Unsaturated Amides.
;
_journal_issue 10
_journal_name_full 'The Journal of organic chemistry'
_journal_page_first 5731
_journal_page_last 5750
_journal_paper_doi 10.1021/acs.joc.8b00775
_journal_volume 83
_journal_year 2018
_chemical_absolute_configuration unk
_chemical_formula_sum 'C15 H17 N O3 S'
_chemical_formula_weight 291.35
_space_group_crystal_system monoclinic
_space_group_IT_number 4
_space_group_name_Hall 'P 2yb'
_space_group_name_H-M_alt 'P 1 21 1'
_atom_sites_solution_hydrogens geom
_audit_creation_method SHELXL-2013
_cell_angle_alpha 90
_cell_angle_beta 94.45(2)
_cell_angle_gamma 90
_cell_formula_units_Z 2
_cell_length_a 5.4695(15)
_cell_length_b 7.8263(16)
_cell_length_c 17.704(3)
_cell_measurement_reflns_used 1183
_cell_measurement_temperature 293(2)
_cell_measurement_theta_max 25.138
_cell_measurement_theta_min 4.532
_cell_volume 755.6(3)
_computing_cell_refinement 'Bruker SMART'
_computing_data_collection 'Bruker SMART'
_computing_data_reduction 'Bruker SAINT'
_computing_molecular_graphics 'Bruker SHELXTL'
_computing_publication_material 'Bruker SHELXTL'
_computing_structure_refinement 'SHELXL-2013 (Sheldrick, 2013)'
_computing_structure_solution 'Bruker SHELXTL'
_diffrn_ambient_temperature 293(2)
_diffrn_measured_fraction_theta_full 0.996
_diffrn_measured_fraction_theta_max 0.996
_diffrn_measurement_device_type 'CCD area detector'
_diffrn_measurement_method 'phi and omega scans'
_diffrn_radiation_type MoK\a
_diffrn_radiation_wavelength 0.71073
_diffrn_reflns_av_R_equivalents 0.0230
_diffrn_reflns_av_unetI/netI 0.0458
_diffrn_reflns_Laue_measured_fraction_full 0.996
_diffrn_reflns_Laue_measured_fraction_max 0.996
_diffrn_reflns_limit_h_max 5
_diffrn_reflns_limit_h_min -6
_diffrn_reflns_limit_k_max 8
_diffrn_reflns_limit_k_min -9
_diffrn_reflns_limit_l_max 16
_diffrn_reflns_limit_l_min -21
_diffrn_reflns_number 3338
_diffrn_reflns_point_group_measured_fraction_full 0.805
_diffrn_reflns_point_group_measured_fraction_max 0.796
_diffrn_reflns_theta_full 25.242
_diffrn_reflns_theta_max 25.999
_diffrn_reflns_theta_min 3.463
_exptl_absorpt_coefficient_mu 0.220
_exptl_absorpt_correction_T_max 1.00000
_exptl_absorpt_correction_T_min 0.80195
_exptl_absorpt_correction_type multi-scan
_exptl_absorpt_process_details sadabs
_exptl_crystal_colour colorless
_exptl_crystal_density_diffrn 1.281
_exptl_crystal_description prismatic
_exptl_crystal_F_000 308
_exptl_crystal_size_max 0.220
_exptl_crystal_size_mid 0.160
_exptl_crystal_size_min 0.130
_refine_diff_density_max 0.169
_refine_diff_density_min -0.142
_refine_diff_density_rms 0.034
_refine_ls_abs_structure_details
; 
 Flack x determined using 583 quotients [(I+)-(I-)]/[(I+)+(I-)] 
 (Parsons and Flack (2004), Acta Cryst. A60, s61). 
;
_refine_ls_abs_structure_Flack 0.30(6)
_refine_ls_extinction_coef 0.043(5)
_refine_ls_extinction_expression Fc^*^=kFc[1+0.001xFc^2^\l^3^/sin(2\q)]^-1/4^
_refine_ls_extinction_method SHELXL
_refine_ls_goodness_of_fit_ref 1.048
_refine_ls_hydrogen_treatment constr
_refine_ls_matrix_type full
_refine_ls_number_parameters 184
_refine_ls_number_reflns 2378
_refine_ls_number_restraints 1
_refine_ls_restrained_S_all 1.048
_refine_ls_R_factor_all 0.0501
_refine_ls_R_factor_gt 0.0372
_refine_ls_shift/su_max 0.001
_refine_ls_shift/su_mean 0.000
_refine_ls_structure_factor_coef Fsqd
_refine_ls_weighting_details 'w=1/[\s^2^(Fo^2^)+(0.0330P)^2^] where P=(Fo^2^+2Fc^2^)/3'
_refine_ls_weighting_scheme calc
_refine_ls_wR_factor_gt 0.0723
_refine_ls_wR_factor_ref 0.0798
_reflns_Friedel_coverage 0.483
_reflns_Friedel_fraction_full 0.581
_reflns_Friedel_fraction_max 0.562
_reflns_number_gt 2005
_reflns_number_total 2378
_reflns_threshold_expression 'I > 2\s(I)'
_cod_data_source_file jo8b00775_si_002.cif
_cod_data_source_block LZQ-249
_cod_original_cell_volume 755.5(3)
_cod_original_sg_symbol_H-M 'P 21'
_cod_database_code 4034795
_shelx_space_group_comment
; 
The symmetry employed for this shelxl refinement is uniquely defined 
by the following loop, which should always be used as a source of 
symmetry information in preference to the above space-group names. 
They are only intended as comments. 
;
_shelx_estimated_absorpt_t_min 0.953
_shelx_estimated_absorpt_t_max 0.972
_shelxl_version_number 2013-4

loop_
_space_group_symop_operation_xyz
'x, y, z'
'-x, y+1/2, -z'

loop_
_atom_site_label
_atom_site_type_symbol
_atom_site_fract_x
_atom_site_fract_y
_atom_site_fract_z
_atom_site_U_iso_or_equiv
_atom_site_adp_type
_atom_site_occupancy
_atom_site_site_symmetry_order
_atom_site_calc_flag
_atom_site_refinement_flags_posn
_atom_site_refinement_flags_adp
S1 S 0.12312(17) 0.73404(12) 0.84535(4) 0.0529(3) Uani 1 1 d . .
N1 N 0.1750(5) 0.3527(3) 0.69318(12) 0.0360(6) Uani 1 1 d . .
O1 O 0.0442(6) 0.6255(3) 0.68390(11) 0.0673(9) Uani 1 1 d . .
O2 O -0.3186(5) 0.4285(3) 0.79611(12) 0.0549(7) Uani 1 1 d . .
O3 O 0.1590(5) 0.1835(3) 0.79721(11) 0.0578(7) Uani 1 1 d . .
C1 C 0.0980(6) 0.5063(4) 0.72442(16) 0.0391(8) Uani 1 1 d . .
C2 C 0.0966(6) 0.5175(4) 0.81023(15) 0.0345(7) Uani 1 1 d . .
H2 H 0.2386 0.4534 0.8323 0.041 Uiso 1 1 calc R U
C3 C -0.1315(6) 0.4356(4) 0.83755(16) 0.0391(8) Uani 1 1 d . .
C4 C -0.1189(7) 0.3817(5) 0.91748(16) 0.0482(9) Uani 1 1 d . .
H4 H 0.0450 0.3722 0.9437 0.058 Uiso 1 1 calc R U
C5 C -0.3203(8) 0.4367(7) 0.9638(2) 0.0747(14) Uani 1 1 d . .
H5A H -0.2784 0.4628 1.0168 0.090 Uiso 1 1 calc R U
H5B H -0.4493 0.5072 0.9394 0.090 Uiso 1 1 calc R U
C6 C -0.3081(8) 0.2578(7) 0.9402(2) 0.0741(13) Uani 1 1 d . .
H6A H -0.4293 0.2181 0.9012 0.089 Uiso 1 1 calc R U
H6B H -0.2583 0.1737 0.9786 0.089 Uiso 1 1 calc R U
C7 C 0.2193(6) 0.2011(4) 0.73404(16) 0.0430(8) Uani 1 1 d . .
C8 C 0.3523(10) 0.0624(5) 0.6955(2) 0.0769(14) Uani 1 1 d . .
H8A H 0.3762 -0.0336 0.7289 0.115 Uiso 1 1 calc R U
H8B H 0.5086 0.1044 0.6826 0.115 Uiso 1 1 calc R U
H8C H 0.2570 0.0279 0.6502 0.115 Uiso 1 1 calc R U
C9 C 0.2057(6) 0.3569(4) 0.61243(15) 0.0338(7) Uani 1 1 d . .
C10 C 0.0345(6) 0.2815(4) 0.56303(15) 0.0424(8) Uani 1 1 d . .
H10 H -0.1027 0.2302 0.5812 0.051 Uiso 1 1 calc R U
C11 C 0.0638(7) 0.2812(4) 0.48652(17) 0.0484(9) Uani 1 1 d . .
H11 H -0.0527 0.2292 0.4530 0.058 Uiso 1 1 calc R U
C12 C 0.2648(7) 0.3576(5) 0.46008(16) 0.0506(9) Uani 1 1 d . .
H12 H 0.2865 0.3564 0.4085 0.061 Uiso 1 1 calc R U
C13 C 0.4345(7) 0.4361(5) 0.50943(19) 0.0494(9) Uani 1 1 d . .
H13 H 0.5691 0.4904 0.4911 0.059 Uiso 1 1 calc R U
C14 C 0.4068(6) 0.4351(4) 0.58648(17) 0.0437(8) Uani 1 1 d . .
H14 H 0.5232 0.4868 0.6201 0.052 Uiso 1 1 calc R U
C15 C -0.1680(9) 0.8280(6) 0.8170(2) 0.0781(13) Uani 1 1 d . .
H15A H -0.2041 0.8121 0.7636 0.117 Uiso 1 1 calc R U
H15B H -0.1630 0.9480 0.8284 0.117 Uiso 1 1 calc R U
H15C H -0.2929 0.7744 0.8440 0.117 Uiso 1 1 calc R U

loop_
_atom_site_aniso_label
_atom_site_aniso_U_11
_atom_site_aniso_U_22
_atom_site_aniso_U_33
_atom_site_aniso_U_23
_atom_site_aniso_U_13
_atom_site_aniso_U_12
S1 0.0610(6) 0.0478(5) 0.0493(5) -0.0111(4) 0.0015(4) -0.0062(5)
N1 0.0442(17) 0.0357(14) 0.0286(11) 0.0003(11) 0.0057(11) 0.0028(13)
O1 0.121(3) 0.0466(15) 0.0359(11) 0.0087(12) 0.0144(14) 0.0278(17)
O2 0.0423(15) 0.0759(18) 0.0454(12) 0.0072(12) -0.0048(11) -0.0070(14)
O3 0.090(2) 0.0434(15) 0.0421(12) 0.0095(10) 0.0200(12) 0.0025(13)
C1 0.044(2) 0.0395(18) 0.0345(15) 0.0035(16) 0.0038(15) 0.0008(16)
C2 0.0369(19) 0.0359(17) 0.0306(14) -0.0001(13) 0.0014(13) 0.0037(15)
C3 0.042(2) 0.0422(18) 0.0334(15) -0.0011(14) 0.0036(15) 0.0017(17)
C4 0.044(2) 0.064(2) 0.0368(15) 0.0123(17) 0.0040(14) 0.0039(19)
C5 0.073(3) 0.111(4) 0.0414(19) 0.009(2) 0.0157(19) 0.023(3)
C6 0.079(3) 0.090(4) 0.054(2) 0.023(3) 0.012(2) -0.022(3)
C7 0.052(2) 0.035(2) 0.0423(17) 0.0035(15) 0.0059(15) 0.0029(16)
C8 0.113(4) 0.056(3) 0.064(2) 0.010(2) 0.022(2) 0.037(3)
C9 0.0372(18) 0.0338(16) 0.0308(13) 0.0008(13) 0.0051(13) 0.0016(15)
C10 0.042(2) 0.046(2) 0.0389(15) -0.0037(15) 0.0050(14) -0.0076(16)
C11 0.055(2) 0.050(2) 0.0399(16) -0.0083(15) -0.0013(15) -0.0001(18)
C12 0.068(3) 0.053(2) 0.0321(15) -0.0011(16) 0.0125(17) 0.005(2)
C13 0.050(2) 0.053(2) 0.0476(17) 0.0071(17) 0.0195(16) -0.0013(18)
C14 0.038(2) 0.050(2) 0.0428(16) -0.0001(15) 0.0015(14) -0.0045(17)
C15 0.074(3) 0.053(2) 0.108(3) -0.006(2) 0.013(3) 0.015(2)

loop_
_atom_type_symbol
_atom_type_description
_atom_type_scat_dispersion_real
_atom_type_scat_dispersion_imag
_atom_type_scat_source
C C 0.0033 0.0016 'International Tables Vol C Tables 4.2.6.8 and 6.1.1.4'
H H 0.0000 0.0000 'International Tables Vol C Tables 4.2.6.8 and 6.1.1.4'
N N 0.0061 0.0033 'International Tables Vol C Tables 4.2.6.8 and 6.1.1.4'
O O 0.0106 0.0060 'International Tables Vol C Tables 4.2.6.8 and 6.1.1.4'
S S 0.1246 0.1234 'International Tables Vol C Tables 4.2.6.8 and 6.1.1.4'

loop_
_geom_angle_atom_site_label_1
_geom_angle_atom_site_label_2
_geom_angle_atom_site_label_3
_geom_angle
C15 S1 C2 104.07(19)
C7 N1 C1 124.6(2)
C7 N1 C9 119.9(2)
C1 N1 C9 115.5(2)
O1 C1 N1 119.9(2)
O1 C1 C2 122.2(3)
N1 C1 C2 117.9(3)
C3 C2 C1 111.3(3)
C3 C2 S1 109.4(2)
C1 C2 S1 113.0(2)
C3 C2 H2 107.6
C1 C2 H2 107.6
S1 C2 H2 107.6
O2 C3 C4 122.8(3)
O2 C3 C2 120.2(3)
C4 C3 C2 116.7(3)
C3 C4 C5 117.7(3)
C3 C4 C6 117.5(3)
C5 C4 C6 58.8(3)
C3 C4 H4 116.7
C5 C4 H4 116.7
C6 C4 H4 116.7
C6 C5 C4 60.9(3)
C6 C5 H5A 117.7
C4 C5 H5A 117.7
C6 C5 H5B 117.7
C4 C5 H5B 117.7
H5A C5 H5B 114.8
C5 C6 C4 60.3(3)
C5 C6 H6A 117.7
C4 C6 H6A 117.7
C5 C6 H6B 117.7
C4 C6 H6B 117.7
H6A C6 H6B 114.9
O3 C7 N1 122.0(3)
O3 C7 C8 121.4(3)
N1 C7 C8 116.6(3)
C7 C8 H8A 109.5
C7 C8 H8B 109.5
H8A C8 H8B 109.5
C7 C8 H8C 109.5
H8A C8 H8C 109.5
H8B C8 H8C 109.5
C10 C9 C14 120.5(3)
C10 C9 N1 119.7(3)
C14 C9 N1 119.8(3)
C9 C10 C11 120.3(3)
C9 C10 H10 119.8
C11 C10 H10 119.8
C12 C11 C10 119.7(3)
C12 C11 H11 120.2
C10 C11 H11 120.2
C11 C12 C13 120.1(3)
C11 C12 H12 120.0
C13 C12 H12 120.0
C12 C13 C14 120.4(3)
C12 C13 H13 119.8
C14 C13 H13 119.8
C9 C14 C13 119.0(3)
C9 C14 H14 120.5
C13 C14 H14 120.5
S1 C15 H15A 109.5
S1 C15 H15B 109.5
H15A C15 H15B 109.5
S1 C15 H15C 109.5
H15A C15 H15C 109.5
H15B C15 H15C 109.5

loop_
_geom_bond_atom_site_label_1
_geom_bond_atom_site_label_2
_geom_bond_distance
S1 C15 1.790(5)
S1 C2 1.807(3)
N1 C7 1.402(4)
N1 C1 1.402(4)
N1 C9 1.453(3)
O1 C1 1.199(4)
O2 C3 1.213(4)
O3 C7 1.198(3)
C1 C2 1.522(4)
C2 C3 1.515(4)
C2 H2 0.9800
C3 C4 1.473(4)
C4 C5 1.487(5)
C4 C6 1.495(5)
C4 H4 0.9800
C5 C6 1.465(7)
C5 H5A 0.9700
C5 H5B 0.9700
C6 H6A 0.9700
C6 H6B 0.9700
C7 C8 1.500(5)
C8 H8A 0.9600
C8 H8B 0.9600
C8 H8C 0.9600
C9 C10 1.365(4)
C9 C14 1.369(4)
C10 C11 1.376(4)
C10 H10 0.9300
C11 C12 1.366(5)
C11 H11 0.9300
C12 C13 1.370(5)
C12 H12 0.9300
C13 C14 1.384(4)
C13 H13 0.9300
C14 H14 0.9300
C15 H15A 0.9600
C15 H15B 0.9600
C15 H15C 0.9600

loop_
_geom_torsion_atom_site_label_1
_geom_torsion_atom_site_label_2
_geom_torsion_atom_site_label_3
_geom_torsion_atom_site_label_4
_geom_torsion
C7 N1 C1 O1 -173.6(3)
C9 N1 C1 O1 5.7(5)
C7 N1 C1 C2 9.0(5)
C9 N1 C1 C2 -171.7(3)
O1 C1 C2 C3 101.5(4)
N1 C1 C2 C3 -81.2(3)
O1 C1 C2 S1 -22.1(4)
N1 C1 C2 S1 155.2(2)
C15 S1 C2 C3 -52.7(3)
C15 S1 C2 C1 71.9(3)
C1 C2 C3 O2 -26.7(4)
S1 C2 C3 O2 98.8(3)
C1 C2 C3 C4 158.7(3)
S1 C2 C3 C4 -75.7(3)
O2 C3 C4 C5 -44.4(5)
C2 C3 C4 C5 130.0(4)
O2 C3 C4 C6 22.9(5)
C2 C3 C4 C6 -162.7(3)
C3 C4 C5 C6 107.0(4)
C3 C4 C6 C5 -107.3(4)
C1 N1 C7 O3 11.6(5)
C9 N1 C7 O3 -167.6(3)
C1 N1 C7 C8 -166.9(3)
C9 N1 C7 C8 13.8(5)
C7 N1 C9 C10 74.7(4)
C1 N1 C9 C10 -104.6(3)
C7 N1 C9 C14 -104.8(4)
C1 N1 C9 C14 75.9(4)
C14 C9 C10 C11 0.9(5)
N1 C9 C10 C11 -178.6(3)
C9 C10 C11 C12 -0.4(5)
C10 C11 C12 C13 -0.9(5)
C11 C12 C13 C14 1.5(6)
C10 C9 C14 C13 -0.3(5)
N1 C9 C14 C13 179.3(3)
C12 C13 C14 C9 -1.0(5)
